data_7251429
loop_
_publ_author_name
'Peloquin, Andrew J.'
'Pelendage, Lahiruni'
'Alapati, Srikar'
'Hanks, Timothy'
'McMillen, Colin'
'Pennington, William'

_publ_section_title
;
 When Halogen Bonding Isn't Enough: Solvation Behavior in Cocrystals of
 Benzyltrimethylammonium Halides and 1,4-Diiodotetrafluorobenzene
;
_journal_name_full CrystEngComm
_journal_paper_doi 10.1039/D5CE00832H
_journal_year 2025
_chemical_formula_moiety 'I, 2(C3 F2 I), C3 H8 O, C10 H16 N'
_chemical_formula_sum 'C19 H24 F4 I3 N O'
_chemical_formula_weight 739.115
_space_group_crystal_system triclinic
_space_group_IT_number 2
_space_group_name_Hall '-P 1'
_space_group_name_H-M_alt 'P -1'
_symmetry_Int_Tables_number 2
_audit_creation_date 2024-03-09
_audit_creation_method
;
Olex2 1.5
(compiled 2024.02.16 svn.r378c4104 for OlexSys, GUI svn.r6928)
;
_audit_update_record
;
2025-07-30 deposited with the CCDC.	2025-11-24 downloaded from the CCDC.
;
_cell_angle_alpha 93.193(4)
_cell_angle_beta 98.928(4)
_cell_angle_gamma 90.425(4)
_cell_formula_units_Z 2
_cell_length_a 8.6413(9)
_cell_length_b 11.6873(12)
_cell_length_c 12.0058(13)
_cell_measurement_reflns_used 9717
_cell_measurement_temperature 100(2)
_cell_measurement_theta_max 30.08
_cell_measurement_theta_min 2.93
_cell_volume 1195.8(2)
_computing_cell_refinement 'SAINT V8.38A (Bruker AXS Inc., 2017)'
_computing_data_collection 'APEX3 v2017.3-0 (Bruker AXS Inc., 2017)'
_computing_data_reduction 'SAINT V8.38A (Bruker AXS Inc., 2017)'
_computing_molecular_graphics 'Olex2 1.5 (Dolomanov et al., 2009)'
_computing_publication_material 'Olex2 1.5 (Dolomanov et al., 2009)'
_computing_structure_refinement 'SHELXL 2018/3 (Sheldrick, 2015<i>b</i>)'
_computing_structure_solution 'SHELXT 2018/2 (Sheldrick, 2015<i>a</i>)'
_diffrn_ambient_temperature 100.0
_diffrn_measured_fraction_theta_full 0.9965
_diffrn_measured_fraction_theta_max 0.9943
_diffrn_measurement_device_type 'Bruker D8 Venture Photon 2'
_diffrn_measurement_method '\f and \w scans'
_diffrn_radiation_type MoK\a
_diffrn_radiation_wavelength 0.71073
_diffrn_reflns_av_R_equivalents 0.0360
_diffrn_reflns_av_unetI/netI 0.0212
_diffrn_reflns_Laue_measured_fraction_full 0.9965
_diffrn_reflns_Laue_measured_fraction_max 0.9943
_diffrn_reflns_limit_h_max 12
_diffrn_reflns_limit_h_min -12
_diffrn_reflns_limit_k_max 16
_diffrn_reflns_limit_k_min -16
_diffrn_reflns_limit_l_max 16
_diffrn_reflns_limit_l_min -16
_diffrn_reflns_number 43064
_diffrn_reflns_point_group_measured_fraction_full 0.9965
_diffrn_reflns_point_group_measured_fraction_max 0.9943
_diffrn_reflns_theta_full 25.2417
_diffrn_reflns_theta_max 30.10
_diffrn_reflns_theta_min 2.38
_diffrn_source 'Incoatec I\mS'
_diffrn_source_current 1.0
_diffrn_source_power 0.05
_diffrn_source_voltage 50.0
_diffrn_standards_number 0
_exptl_absorpt_coefficient_mu 3.961
_exptl_absorpt_correction_T_max 0.7460
_exptl_absorpt_correction_T_min 0.6152
_exptl_absorpt_correction_type multi-scan
_exptl_absorpt_process_details
;
SADABS-2014/5 (Bruker,2014/5) was used for absorption correction.
wR2(int) was 0.0710 before and 0.0509 after correction.
The Ratio of minimum to maximum transmission is 0.8247.
The \l/2 correction factor is Not present.
;
_exptl_crystal_colour colourless
_exptl_crystal_colour_primary colourless
_exptl_crystal_density_diffrn 2.053
_exptl_crystal_density_meas ?
_exptl_crystal_density_method 'not measured'
_exptl_crystal_description block
_exptl_crystal_F_000 694.031
_exptl_crystal_size_max 0.161
_exptl_crystal_size_mid 0.141
_exptl_crystal_size_min 0.054
_exptl_transmission_factor_max 'not measured'
_exptl_transmission_factor_min 'not measured'
_refine_diff_density_max 0.5030
_refine_diff_density_min -0.5036
_refine_diff_density_rms 0.0950
_refine_ls_d_res_high 0.7086
_refine_ls_d_res_low 8.5607
_refine_ls_goodness_of_fit_ref 1.0481
_refine_ls_hydrogen_treatment mixed
_refine_ls_matrix_type full
_refine_ls_number_constraints 35
_refine_ls_number_parameters 262
_refine_ls_number_reflns 6997
_refine_ls_number_restraints 0
_refine_ls_restrained_S_all 1.0481
_refine_ls_R_factor_all 0.0185
_refine_ls_R_factor_gt 0.0159
_refine_ls_shift/su_max 0.0007
_refine_ls_shift/su_mean 0.0001
_refine_ls_structure_factor_coef Fsqd
_refine_ls_weighting_details 'w=1/[\s^2^(Fo^2^)+(0.0070P)^2^+0.8553P] where P=(Fo^2^+2Fc^2^)/3'
_refine_ls_weighting_scheme calc
_refine_ls_wR_factor_gt 0.0345
_refine_ls_wR_factor_ref 0.0366
_reflns_Friedel_coverage 0.0
_reflns_limit_h_max 12
_reflns_limit_h_min -12
_reflns_limit_k_max 16
_reflns_limit_k_min -16
_reflns_limit_l_max 16
_reflns_limit_l_min 0
_reflns_number_gt 6508
_reflns_number_total 6997
_reflns_threshold_expression I>=2u(I)
_cod_data_source_file d5ce00832h2.cif
_cod_data_source_block NMe3BzI_pF4DIB_iPrOH
_cod_depositor_comments
;
The following automatic conversions were performed:

data item '_exptl_crystal_density_meas' value 'not measured' was
changed to '?' -- the value is perceived as not measured.

Automatic conversion script
Id: cif_fix_values 8170 2020-07-09 18:12:32Z antanas 
;
_cod_database_code 7251429
_olex2_refinement_description
;
1.a Ternary CH refined with riding coordinates:
 C17(H17)
1.b Secondary CH2 refined with riding coordinates:
 C1(H1a,H1b)
1.c Aromatic/amide H refined with riding coordinates:
 C3(H3), C4(H4), C5(H5), C6(H6), C7(H7)
1.d Idealised Me refined as rotating group:
 C18(H18a,H18b,H18c), C19(H19a,H19b,H19c), C8(H8a,H8b,H8c), C9(H9a,H9b,H9c),
 C10(H10a,H10b,H10c)
;
_olex2_submission_special_instructions 'No special instructions were received'

loop_
_space_group_symop_id
_space_group_symop_operation_xyz
1 x,y,z
2 -x,-y,-z

loop_
_atom_site_label
_atom_site_type_symbol
_atom_site_fract_x
_atom_site_fract_y
_atom_site_fract_z
_atom_site_U_iso_or_equiv
_atom_site_adp_type
_atom_site_occupancy
_atom_site_refinement_flags_posn
I1 I 0.760894(13) 0.352861(9) -0.004518(9) 0.01979(3) Uani 1.000000 .
I2 I 1.139981(12) 0.566214(9) 0.251668(9) 0.01797(3) Uani 1.000000 .
F1 F 1.04302(15) 0.32787(9) 0.34673(9) 0.0284(2) Uani 1.000000 .
F2 F 0.92723(15) 0.27952(8) 0.53235(9) 0.0293(2) Uani 1.000000 .
C11 C 1.06070(19) 0.52582(13) 0.40152(14) 0.0174(3) Uani 1.000000 .
C12 C 1.0221(2) 0.41438(14) 0.42165(14) 0.0189(3) Uani 1.000000 .
C13 C 0.9625(2) 0.38958(13) 0.51772(14) 0.0193(3) Uani 1.000000 .
I3 I 0.633953(12) 0.439934(9) 0.241838(9) 0.01817(3) Uani 1.000000 .
F3 F 0.67649(12) 0.65975(8) 0.41856(9) 0.0236(2) Uani 1.000000 .
F4 F 0.57130(14) 0.70555(9) 0.61370(9) 0.0284(2) Uani 1.000000 .
C14 C 0.55495(18) 0.47604(14) 0.39654(13) 0.0168(3) Uani 1.000000 .
C15 C 0.58871(19) 0.57970(14) 0.45747(14) 0.0177(3) Uani 1.000000 .
C16 C 0.5344(2) 0.60309(13) 0.55839(14) 0.0190(3) Uani 1.000000 .
O1 O 0.26174(18) 0.92374(12) 0.15483(13) 0.0315(3) Uani 1.000000 .
H1 H 0.264(4) 0.861(3) 0.120(3) 0.066(10) Uiso 1.000000 .
C17 C 0.2948(2) 0.90793(16) 0.27394(16) 0.0261(4) Uani 1.000000 .
H17 H 0.2099(2) 0.85881(16) 0.29516(16) 0.0314(4) Uiso 1.000000 R
C18 C 0.4490(3) 0.8492(2) 0.3033(2) 0.0392(5) Uani 1.000000 .
H18a H 0.4458(8) 0.7750(7) 0.2609(11) 0.0588(7) Uiso 1.000000 GR
H18b H 0.5334(4) 0.8971(7) 0.2838(14) 0.0588(7) Uiso 1.000000 GR
H18c H 0.4683(10) 0.8374(13) 0.3845(3) 0.0588(7) Uiso 1.000000 GR
C19 C 0.2909(3) 1.02487(18) 0.3335(2) 0.0393(5) Uani 1.000000 .
H19a H 0.3718(14) 1.0745(5) 0.3117(12) 0.0590(8) Uiso 1.000000 GR
H19b H 0.1878(7) 1.0585(7) 0.3121(12) 0.0590(8) Uiso 1.000000 GR
H19c H 0.311(2) 1.0175(3) 0.4154(2) 0.0590(8) Uiso 1.000000 GR
N1 N 0.74474(16) 0.78772(12) -0.00584(13) 0.0201(3) Uani 1.000000 .
C1 C 0.8804(2) 0.86481(15) 0.05208(16) 0.0224(3) Uani 1.000000 .
H1a H 0.9746(2) 0.81729(15) 0.06854(16) 0.0269(4) Uiso 1.000000 R
H1b H 0.9029(2) 0.92198(15) -0.00133(16) 0.0269(4) Uiso 1.000000 R
C2 C 0.85321(19) 0.92746(14) 0.16001(15) 0.0198(3) Uani 1.000000 .
C3 C 0.8829(2) 0.87667(15) 0.26286(16) 0.0226(3) Uani 1.000000 .
H3 H 0.9163(2) 0.79947(15) 0.26500(16) 0.0271(4) Uiso 1.000000 R
C4 C 0.8642(2) 0.93733(16) 0.36280(17) 0.0277(4) Uani 1.000000 .
H4 H 0.8840(2) 0.90162(16) 0.43266(17) 0.0332(5) Uiso 1.000000 R
C5 C 0.8164(2) 1.05080(17) 0.35971(18) 0.0311(4) Uani 1.000000 .
H5 H 0.8033(2) 1.09268(17) 0.42763(18) 0.0373(5) Uiso 1.000000 R
C6 C 0.7881(2) 1.10245(15) 0.25811(19) 0.0314(4) Uani 1.000000 .
H6 H 0.7562(2) 1.18003(15) 0.25642(19) 0.0377(5) Uiso 1.000000 R
C7 C 0.8061(2) 1.04158(15) 0.15815(17) 0.0256(4) Uani 1.000000 .
H7 H 0.7862(2) 1.07764(15) 0.08847(17) 0.0307(4) Uiso 1.000000 R
C8 C 0.7169(2) 0.69033(15) 0.06443(18) 0.0275(4) Uani 1.000000 .
H8a H 0.6865(17) 0.72033(16) 0.1356(6) 0.0412(6) Uiso 1.000000 GR
H8b H 0.6328(12) 0.6405(7) 0.0234(5) 0.0412(6) Uiso 1.000000 GR
H8c H 0.8130(6) 0.6463(8) 0.0804(11) 0.0412(6) Uiso 1.000000 GR
C9 C 0.59748(19) 0.85503(14) -0.03096(16) 0.0220(3) Uani 1.000000 .
H9a H 0.5140(5) 0.8053(3) -0.0729(10) 0.0330(5) Uiso 1.000000 GR
H9b H 0.5658(9) 0.8845(10) 0.04002(16) 0.0330(5) Uiso 1.000000 GR
H9c H 0.6164(5) 0.9193(7) -0.0764(10) 0.0330(5) Uiso 1.000000 GR
C10 C 0.7896(2) 0.74034(19) -0.11532(17) 0.0319(4) Uani 1.000000 .
H10a H 0.8862(10) 0.6967(11) -0.09969(19) 0.0479(6) Uiso 1.000000 GR
H10b H 0.7053(8) 0.6899(11) -0.1550(6) 0.0479(6) Uiso 1.000000 GR
H10c H 0.8065(18) 0.8036(2) -0.1626(6) 0.0479(6) Uiso 1.000000 GR

loop_
_atom_site_aniso_label
_atom_site_aniso_U_11
_atom_site_aniso_U_22
_atom_site_aniso_U_33
_atom_site_aniso_U_12
_atom_site_aniso_U_13
_atom_site_aniso_U_23
I1 0.02176(5) 0.02028(5) 0.01857(5) 0.00048(4) 0.00750(4) -0.00027(4)
I2 0.01869(5) 0.01781(5) 0.01763(5) 0.00173(4) 0.00314(4) 0.00195(4)
F1 0.0471(7) 0.0164(5) 0.0233(5) 0.0011(4) 0.0120(5) -0.0039(4)
F2 0.0497(7) 0.0140(5) 0.0259(6) -0.0057(4) 0.0112(5) 0.0008(4)
C11 0.0181(7) 0.0174(7) 0.0164(7) 0.0007(6) 0.0014(6) 0.0026(6)
C12 0.0219(8) 0.0157(7) 0.0183(8) 0.0018(6) 0.0011(6) -0.0017(6)
C13 0.0233(8) 0.0142(7) 0.0196(8) -0.0019(6) 0.0007(6) 0.0017(6)
I3 0.01880(5) 0.01969(5) 0.01589(5) 0.00247(4) 0.00272(4) -0.00028(4)
F3 0.0266(5) 0.0207(5) 0.0244(5) -0.0053(4) 0.0068(4) 0.0014(4)
F4 0.0407(6) 0.0181(5) 0.0262(6) -0.0073(4) 0.0087(5) -0.0079(4)
C14 0.0165(7) 0.0190(7) 0.0147(7) 0.0046(6) 0.0018(6) 0.0007(6)
C15 0.0163(7) 0.0175(7) 0.0187(8) 0.0005(6) 0.0006(6) 0.0023(6)
C16 0.0219(8) 0.0156(7) 0.0181(8) 0.0010(6) -0.0004(6) -0.0019(6)
O1 0.0384(8) 0.0248(7) 0.0297(7) -0.0036(6) 0.0014(6) -0.0005(6)
C17 0.0253(9) 0.0253(8) 0.0281(9) -0.0021(7) 0.0052(7) 0.0018(7)
C18 0.0294(10) 0.0417(12) 0.0432(13) 0.0037(9) -0.0026(9) -0.0043(10)
C19 0.0540(14) 0.0296(10) 0.0359(12) 0.0002(9) 0.0130(10) -0.0020(9)
N1 0.0155(6) 0.0173(6) 0.0258(7) 0.0009(5) -0.0007(5) -0.0032(5)
C1 0.0159(7) 0.0216(8) 0.0286(9) -0.0031(6) 0.0023(6) -0.0045(7)
C2 0.0151(7) 0.0165(7) 0.0265(9) -0.0015(6) 0.0013(6) -0.0031(6)
C3 0.0204(8) 0.0182(7) 0.0272(9) 0.0021(6) -0.0009(7) -0.0019(6)
C4 0.0273(9) 0.0289(9) 0.0243(9) 0.0014(7) -0.0027(7) -0.0022(7)
C5 0.0295(10) 0.0278(9) 0.0331(10) 0.0015(7) 0.0008(8) -0.0123(8)
C6 0.0329(10) 0.0153(8) 0.0431(12) 0.0029(7) -0.0005(9) -0.0065(7)
C7 0.0263(9) 0.0169(8) 0.0316(10) -0.0003(6) -0.0008(7) 0.0010(7)
C8 0.0265(9) 0.0156(7) 0.0373(11) -0.0016(7) -0.0050(8) 0.0031(7)
C9 0.0158(7) 0.0195(8) 0.0297(9) 0.0028(6) -0.0001(6) 0.0024(7)
C10 0.0240(9) 0.0406(11) 0.0280(10) 0.0048(8) -0.0005(7) -0.0134(8)

loop_
_atom_type_symbol
_atom_type_scat_dispersion_real
_atom_type_scat_dispersion_imag
_atom_type_scat_Cromer_Mann_a1
_atom_type_scat_Cromer_Mann_a2
_atom_type_scat_Cromer_Mann_a3
_atom_type_scat_Cromer_Mann_a4
_atom_type_scat_Cromer_Mann_b1
_atom_type_scat_Cromer_Mann_b2
_atom_type_scat_Cromer_Mann_b3
_atom_type_scat_Cromer_Mann_b4
_atom_type_scat_Cromer_Mann_c
_atom_type_scat_source
_atom_type_scat_dispersion_source
C 0.00313 0.00162 2.31000 1.02000 1.58860 0.86500 20.84390 10.20750 0.56870 51.65120 0.21560 'International Tables Volume C Table 6.1.1.4 (pp. 500-502)' 'Brennan, Cowan, Rev. Sci. Instrum., 1992, 63, 850'
F 0.01756 0.01033 3.53920 2.64120 1.51700 1.02430 10.28250 4.29440 0.26150 26.14760 0.27760 'International Tables Volume C Table 6.1.1.4 (pp. 500-502)' 'Brennan, Cowan, Rev. Sci. Instrum., 1992, 63, 850'
H 0.00000 0.00000 0.49300 0.32291 0.14019 0.04081 10.51090 26.12570 3.14236 57.79970 0.00304 'International Tables Volume C Table 6.1.1.4 (pp. 500-502)' 'Brennan, Cowan, Rev. Sci. Instrum., 1992, 63, 850'
I -0.43777 1.82087 20.14720 18.99490 7.51380 2.27350 4.34700 0.38140 27.76600 66.87760 4.07120 'International Tables Volume C Table 6.1.1.4 (pp. 500-502)' 'Brennan, Cowan, Rev. Sci. Instrum., 1992, 63, 850'
N 0.00612 0.00332 12.21260 3.13220 2.01250 1.16630 0.00570 9.89330 28.99750 0.58260 -11.52900 'International Tables Volume C Table 6.1.1.4 (pp. 500-502)' 'Brennan, Cowan, Rev. Sci. Instrum., 1992, 63, 850'
O 0.01085 0.00610 3.04850 2.28680 1.54630 0.86700 13.27710 5.70110 0.32390 32.90890 0.25080 'International Tables Volume C Table 6.1.1.4 (pp. 500-502)' 'Brennan, Cowan, Rev. Sci. Instrum., 1992, 63, 850'

loop_
_geom_angle_atom_site_label_1
_geom_angle_atom_site_label_2
_geom_angle_atom_site_label_3
_geom_angle
_geom_angle_site_symmetry_1
_geom_angle_site_symmetry_3
_geom_angle_publ_flag
C12 C11 I2 121.67(12) . . ?
C13 C11 I2 121.22(12) 2_766 . ?
C13 C11 C12 117.04(15) 2_766 . ?
C11 C12 F1 120.01(15) . . ?
C13 C12 F1 118.80(14) . . ?
C13 C12 C11 121.19(15) . . ?
C11 C13 F2 119.90(15) 2_766 . ?
C12 C13 F2 118.33(14) . . ?
C12 C13 C11 121.77(14) . 2_766 ?
C15 C14 I3 121.69(12) . . ?
C16 C14 I3 121.12(12) 2_666 . ?
C16 C14 C15 117.19(14) 2_666 . ?
C14 C15 F3 119.98(14) . . ?
C16 C15 F3 118.84(14) . . ?
C16 C15 C14 121.19(15) . . ?
C14 C16 F4 120.02(15) 2_666 . ?
C15 C16 F4 118.35(15) . . ?
C15 C16 C14 121.62(15) . 2_666 ?
C17 O1 H1 109(2) . . ?
H17 C17 O1 108.72(9) . . ?
C18 C17 O1 110.62(17) . . ?
C18 C17 H17 108.72(12) . . ?
C19 C17 O1 106.94(16) . . ?
C19 C17 H17 108.72(12) . . ?
C19 C17 C18 113.02(18) . . ?
H18a C18 C17 109.5 . . ?
H18b C18 C17 109.5 . . ?
H18b C18 H18a 109.5 . . ?
H18c C18 C17 109.5 . . ?
H18c C18 H18a 109.5 . . ?
H18c C18 H18b 109.5 . . ?
H19a C19 C17 109.5 . . ?
H19b C19 C17 109.5 . . ?
H19b C19 H19a 109.5 . . ?
H19c C19 C17 109.5 . . ?
H19c C19 H19a 109.5 . . ?
H19c C19 H19b 109.5 . . ?
C8 N1 C1 111.49(14) . . ?
C9 N1 C1 110.81(13) . . ?
C9 N1 C8 109.64(14) . . ?
C10 N1 C1 107.00(13) . . ?
C10 N1 C8 108.87(15) . . ?
C10 N1 C9 108.95(14) . . ?
H1a C1 N1 108.47(9) . . ?
H1b C1 N1 108.47(9) . . ?
H1b C1 H1a 107.5 . . ?
C2 C1 N1 115.20(14) . . ?
C2 C1 H1a 108.47(10) . . ?
C2 C1 H1b 108.47(9) . . ?
C3 C2 C1 121.42(15) . . ?
C7 C2 C1 119.45(17) . . ?
C7 C2 C3 119.01(16) . . ?
H3 C3 C2 119.56(10) . . ?
C4 C3 C2 120.88(16) . . ?
C4 C3 H3 119.56(11) . . ?
H4 C4 C3 120.24(11) . . ?
C5 C4 C3 119.53(19) . . ?
C5 C4 H4 120.24(12) . . ?
H5 C5 C4 119.96(12) . . ?
C6 C5 C4 120.07(18) . . ?
C6 C5 H5 119.96(11) . . ?
H6 C6 C5 119.82(11) . . ?
C7 C6 C5 120.37(17) . . ?
C7 C6 H6 119.82(11) . . ?
C6 C7 C2 120.13(18) . . ?
H7 C7 C2 119.93(11) . . ?
H7 C7 C6 119.93(11) . . ?
H8a C8 N1 109.5 . . ?
H8b C8 N1 109.5 . . ?
H8b C8 H8a 109.5 . . ?
H8c C8 N1 109.5 . . ?
H8c C8 H8a 109.5 . . ?
H8c C8 H8b 109.5 . . ?
H9a C9 N1 109.5 . . ?
H9b C9 N1 109.5 . . ?
H9b C9 H9a 109.5 . . ?
H9c C9 N1 109.5 . . ?
H9c C9 H9a 109.5 . . ?
H9c C9 H9b 109.5 . . ?
H10a C10 N1 109.5 . . ?
H10b C10 N1 109.5 . . ?
H10b C10 H10a 109.5 . . ?
H10c C10 N1 109.5 . . ?
H10c C10 H10a 109.5 . . ?
H10c C10 H10b 109.5 . . ?

loop_
_geom_bond_atom_site_label_1
_geom_bond_atom_site_label_2
_geom_bond_distance
_geom_bond_site_symmetry_2
_geom_bond_publ_flag
I2 C11 2.0979(16) . ?
F1 C12 1.3474(18) . ?
F2 C13 1.3470(18) . ?
C11 C12 1.385(2) . ?
C11 C13 1.384(2) 2_766 ?
C12 C13 1.378(2) . ?
I3 C14 2.0986(16) . ?
F3 C15 1.3479(18) . ?
F4 C16 1.3478(18) . ?
C14 C15 1.385(2) . ?
C14 C16 1.385(2) 2_666 ?
C15 C16 1.380(2) . ?
O1 H1 0.82(3) . ?
O1 C17 1.437(2) . ?
C17 H17 1.0000 . ?
C17 C18 1.505(3) . ?
C17 C19 1.510(3) . ?
C18 H18a 0.9800 . ?
C18 H18b 0.9800 . ?
C18 H18c 0.9800 . ?
C19 H19a 0.9800 . ?
C19 H19b 0.9800 . ?
C19 H19c 0.9800 . ?
N1 C1 1.526(2) . ?
N1 C8 1.494(2) . ?
N1 C9 1.500(2) . ?
N1 C10 1.505(2) . ?
C1 H1a 0.9900 . ?
C1 H1b 0.9900 . ?
C1 C2 1.504(2) . ?
C2 C3 1.389(3) . ?
C2 C7 1.398(2) . ?
C3 H3 0.9500 . ?
C3 C4 1.391(3) . ?
C4 H4 0.9500 . ?
C4 C5 1.393(3) . ?
C5 H5 0.9500 . ?
C5 C6 1.380(3) . ?
C6 H6 0.9500 . ?
C6 C7 1.391(3) . ?
C7 H7 0.9500 . ?
C8 H8a 0.9800 . ?
C8 H8b 0.9800 . ?
C8 H8c 0.9800 . ?
C9 H9a 0.9800 . ?
C9 H9b 0.9800 . ?
C9 H9c 0.9800 . ?
C10 H10a 0.9800 . ?
C10 H10b 0.9800 . ?
C10 H10c 0.9800 . ?

loop_
_geom_torsion_atom_site_label_1
_geom_torsion_atom_site_label_2
_geom_torsion_atom_site_label_3
_geom_torsion_atom_site_label_4
_geom_torsion
_geom_torsion_site_symmetry_1
_geom_torsion_site_symmetry_2
_geom_torsion_site_symmetry_3
_geom_torsion_site_symmetry_4
_geom_torsion_publ_flag
I2 C11 C12 F1 3.53(15) . . . . ?
I2 C11 C12 C13 -176.60(13) . . . . ?
I2 C11 C13 F2 -3.02(15) . . 2_766 2_766 ?
I2 C11 C13 C12 176.62(13) . . 2_766 2_766 ?
F1 C12 C11 C13 -179.49(16) . . . 2_766 ?
F1 C12 C13 F2 -0.17(18) . . . . ?
F1 C12 C13 C11 179.48(15) . . . 2_766 ?
F2 C13 C11 C12 -179.99(16) . . 2_766 2_766 ?
F2 C13 C12 C11 179.97(15) . . . . ?
C11 C12 C13 C11 -0.39(17) . . . 2_766 ?
C11 C13 C12 C11 -0.39(17) 2_766 . . . ?
I3 C14 C15 F3 -1.07(14) . . . . ?
I3 C14 C15 C16 179.14(13) . . . . ?
I3 C14 C16 F4 0.36(14) . . 2_666 2_666 ?
I3 C14 C16 C15 -179.14(13) . . 2_666 2_666 ?
F3 C15 C14 C16 179.33(15) . . . 2_666 ?
F3 C15 C16 F4 0.19(17) . . . . ?
F3 C15 C16 C14 -179.32(14) . . . 2_666 ?
F4 C16 C14 C15 -179.96(15) . . 2_666 2_666 ?
F4 C16 C15 C14 179.98(15) . . . . ?
C14 C15 C16 C14 0.47(16) . . . 2_666 ?
C14 C16 C15 C14 0.47(17) 2_666 . . . ?
N1 C1 C2 C3 85.30(17) . . . . ?
N1 C1 C2 C7 -98.57(16) . . . . ?
C1 C2 C3 C4 176.99(16) . . . . ?
C1 C2 C7 C6 -176.76(17) . . . . ?
C2 C3 C4 C5 -0.5(2) . . . . ?
C2 C7 C6 C5 -0.1(2) . . . . ?
C3 C4 C5 C6 -0.1(2) . . . . ?
C4 C5 C6 C7 0.4(2) . . . . ?
